data_1565906
loop_
_publ_author_name
'Zhang, Bei-Bei'
'Peng, Shuo'
'Wang, Feiyi'
'Lu, Cuifen'
'Nie, Junqi'
'Chen, Zuxing'
'Yang, Guichun'
'Ma, Chao'

_publ_section_title
;
 Borane-catalyzed cascade Friedel--Crafts alkylation/[1,5]-hydride
 transfer/Mannich cyclization to afford tetrahydroquinolines
;
_journal_issue 3
_journal_name_full 'Chemical Science'
_journal_page_first 775
_journal_page_last 780
_journal_paper_doi 10.1039/D1SC05629H
_journal_volume 13
_journal_year 2022
_chemical_formula_moiety 'C24 H29 N O3'
_chemical_formula_sum 'C24 H29 N O3'
_chemical_formula_weight 379.48
_space_group_crystal_system monoclinic
_space_group_IT_number 15
_space_group_name_Hall '-C 2yc'
_space_group_name_H-M_alt 'C 1 2/c 1'
_atom_sites_solution_hydrogens geom
_atom_sites_solution_primary dual
_audit_creation_date 2021-07-28
_audit_creation_method
;
Olex2 1.3
(compiled 2020.11.12 svn.r5f609507 for OlexSys, GUI svn.r6226)
;
_audit_update_record
;
2021-10-06 deposited with the CCDC.	2021-12-20 downloaded from the CCDC.
;
_cell_angle_alpha 90
_cell_angle_beta 101.2320(10)
_cell_angle_gamma 90
_cell_formula_units_Z 8
_cell_length_a 32.9756(4)
_cell_length_b 9.21260(10)
_cell_length_c 13.7861(2)
_cell_measurement_reflns_used 7525
_cell_measurement_temperature 100.01(10)
_cell_measurement_theta_max 74.1820
_cell_measurement_theta_min 2.7240
_cell_volume 4107.88(9)
_computing_cell_refinement 'CrysAlisPro 1.171.39.34b (Rigaku OD, 2017)'
_computing_data_collection 'CrysAlisPro 1.171.39.34b (Rigaku OD, 2017)'
_computing_data_reduction 'CrysAlisPro 1.171.39.34b (Rigaku OD, 2017)'
_computing_molecular_graphics 'Olex2 1.3 (Dolomanov et al., 2009)'
_computing_publication_material 'Olex2 1.3 (Dolomanov et al., 2009)'
_computing_structure_refinement 'SHELXL 2018/3 (Sheldrick, 2015)'
_computing_structure_solution 'SHELXT 2014/5 (Sheldrick, 2014)'
_diffrn_ambient_environment N~2~
_diffrn_ambient_temperature 100.01(10)
_diffrn_detector 'CCD plate'
_diffrn_detector_type HyPix
_diffrn_measured_fraction_theta_full 0.997
_diffrn_measured_fraction_theta_max 0.946
_diffrn_measurement_details
;
List of Runs (angles in degrees, time in seconds):

  # Type    Start    End  Width  t~exp~   \w     \q     \k     \f   Frames
#--------------------------------------------------------------------------
  1  \w     -6.00  66.00   0.50    0.92    --   39.95 -57.00  60.00  144
  2  \w     48.00 114.00   0.50    0.92    --   39.95  57.00  30.00  132
  3  \w    104.00 173.00   0.50    3.68    --  111.37 102.00 -60.00  138
  4  \w     93.00 168.00   0.50    3.68    --  111.37 125.00-120.00  150
  5  \w     64.00  90.00   0.50    0.92    --   39.95  57.00-150.00   52
  6  \w     17.00  49.00   0.50    0.92    --   39.95  57.00-150.00   64
  7  \w     80.00 108.00   0.50    3.68    --  111.37 -94.00 -60.00   56
  8  \w     69.00 111.00   0.50    3.68    --  111.37-102.00-163.00   84
  9  \w     55.00  81.00   0.50    0.92    --   39.95-102.00-163.00   52
 10  \w      6.00  31.00   0.50    0.92    --   39.95-102.00-163.00   50
 11  \w     35.00 116.00   0.50    3.68    --  111.37-125.00  60.00  162
 12  \w     73.00 107.00   0.50    3.68    --  111.37 -94.00  90.00   68
 13  \w     75.00 116.00   0.50    3.68    --  111.37-125.00  90.00   82
 14  \w     39.00  68.00   0.50    3.68    --  111.37 -94.00  90.00   58
 15  \w    -70.00  17.00   0.50    0.92    --  -39.95 102.00 -60.00  174
 16  \w    -72.00 -19.00   0.50    3.68    --  -94.50 125.00   0.00  106
 17  \w    -83.00 -38.00   0.50    3.68    --  -94.50 102.00 -60.00   90
 18  \w    -98.00 -73.00   0.50    3.68    --  -94.50 -61.00-150.00   50
 19  \w   -126.00 -81.00   0.50    3.68    --  -94.50 -94.00-150.00   90
 20  \w   -141.00-104.00   0.50    3.68    --  -94.50-102.00-163.00   74
 21  \w   -158.00-132.00   0.50    3.68    --  -94.50 -94.00-150.00   52
 22  \w   -154.00 -70.00   0.50    3.68    --  -94.50-125.00 -30.00  168
;
_diffrn_measurement_device 'four-circle diffractometer'
_diffrn_measurement_device_type 'XtaLAB Synergy, Dualflex, HyPix'
_diffrn_measurement_method '\w scans'
_diffrn_orient_matrix_type 'CrysAlisPro convention (1999,Acta A55,543-557)'
_diffrn_orient_matrix_UB_11 0.0065624000
_diffrn_orient_matrix_UB_12 -0.0602155000
_diffrn_orient_matrix_UB_13 0.1061786000
_diffrn_orient_matrix_UB_21 -0.0169510000
_diffrn_orient_matrix_UB_22 -0.1483597000
_diffrn_orient_matrix_UB_23 -0.0406247000
_diffrn_orient_matrix_UB_31 0.0440222000
_diffrn_orient_matrix_UB_32 -0.0482599000
_diffrn_orient_matrix_UB_33 -0.0074800000
_diffrn_radiation_monochromator mirror
_diffrn_radiation_probe x-ray
_diffrn_radiation_type 'Cu K\a'
_diffrn_radiation_wavelength 1.54184
_diffrn_reflns_av_R_equivalents 0.0196
_diffrn_reflns_av_unetI/netI 0.0201
_diffrn_reflns_Laue_measured_fraction_full 0.997
_diffrn_reflns_Laue_measured_fraction_max 0.946
_diffrn_reflns_limit_h_max 40
_diffrn_reflns_limit_h_min -34
_diffrn_reflns_limit_k_max 7
_diffrn_reflns_limit_k_min -11
_diffrn_reflns_limit_l_max 16
_diffrn_reflns_limit_l_min -17
_diffrn_reflns_number 11622
_diffrn_reflns_point_group_measured_fraction_full 0.997
_diffrn_reflns_point_group_measured_fraction_max 0.946
_diffrn_reflns_theta_full 67.684
_diffrn_reflns_theta_max 75.011
_diffrn_reflns_theta_min 2.732
_diffrn_source 'micro-focus sealed X-ray tube'
_diffrn_source_type 'PhotonJet (Cu) X-ray Source'
_exptl_absorpt_coefficient_mu 0.635
_exptl_absorpt_correction_T_max 1.00000
_exptl_absorpt_correction_T_min 0.57317
_exptl_absorpt_correction_type multi-scan
_exptl_absorpt_process_details
;
CrysAlisPro 1.171.39.34b (Rigaku Oxford Diffraction, 2017)
Empirical absorption correction using spherical harmonics,
 implemented in SCALE3 ABSPACK scaling algorithm.
;
_exptl_crystal_colour 'clear yellow'
_exptl_crystal_colour_lustre clear
_exptl_crystal_colour_primary yellow
_exptl_crystal_density_diffrn 1.227
_exptl_crystal_description needle
_exptl_crystal_F_000 1632
_exptl_crystal_size_max 0.05
_exptl_crystal_size_mid 0.04
_exptl_crystal_size_min 0.03
_refine_diff_density_max 0.260
_refine_diff_density_min -0.184
_refine_diff_density_rms 0.038
_refine_ls_extinction_method none
_refine_ls_goodness_of_fit_ref 1.035
_refine_ls_hydrogen_treatment constr
_refine_ls_matrix_type full
_refine_ls_number_parameters 258
_refine_ls_number_reflns 4002
_refine_ls_number_restraints 0
_refine_ls_restrained_S_all 1.035
_refine_ls_R_factor_all 0.0365
_refine_ls_R_factor_gt 0.0335
_refine_ls_shift/su_max 0.001
_refine_ls_shift/su_mean 0.000
_refine_ls_structure_factor_coef Fsqd
_refine_ls_weighting_details 'w=1/[\s^2^(Fo^2^)+(0.0396P)^2^+3.4593P] where P=(Fo^2^+2Fc^2^)/3'
_refine_ls_weighting_scheme calc
_refine_ls_wR_factor_gt 0.0852
_refine_ls_wR_factor_ref 0.0884
_reflns_Friedel_coverage 0.000
_reflns_number_gt 3698
_reflns_number_total 4002
_reflns_threshold_expression 'I > 2\s(I)'
_cod_data_source_file d1sc05629h2.cif
_cod_data_source_block machao-zhangbeibei-727
_cod_depositor_comments 'Adding full bibliography for 1565906--1565907.cif.'
_cod_database_code 1565906
_shelx_shelxl_version_number 2018/3
_chemical_oxdiff_formula 'C H O N'
_shelx_space_group_comment
;
The symmetry employed for this shelxl refinement is uniquely defined
by the following loop, which should always be used as a source of
symmetry information in preference to the above space-group names.
They are only intended as comments.
;
_shelx_estimated_absorpt_t_max 0.981
_shelx_estimated_absorpt_t_min 0.969
_reflns_odcompleteness_completeness 99.95
_reflns_odcompleteness_iscentric 1
_reflns_odcompleteness_theta 66.97
_olex2_refinement_description
;
1. Fixed Uiso
 At 1.2 times of:
  All C(H) groups, All C(H,H) groups
 At 1.5 times of:
  All C(H,H,H) groups
2.a Ternary CH refined with riding coordinates:
 C18(H18), C11(H11)
2.b Secondary CH2 refined with riding coordinates:
 C19(H19A,H19B), C23(H23A,H23B)
2.c Aromatic/amide H refined with riding coordinates:
 C17(H17), C10(H10), C13(H13), C16(H16), C14(H14), C15(H15), C6(H6), C7(H7)
2.d Idealised Me refined as rotating group:
 C20(H20A,H20B,H20C), C2(H2A,H2B,H2C), C3(H3A,H3B,H3C), C24(H24A,H24B,H24C),
 C4(H4A,H4B,H4C)
;
_olex2_submission_special_instructions 'No special instructions were received'
_oxdiff_exptl_absorpt_empirical_details
;
Empirical correction (ABSPACK) includes:
- Absorption correction using spherical harmonics
- Frame scaling
;
_oxdiff_exptl_absorpt_empirical_full_max 2.022
_oxdiff_exptl_absorpt_empirical_full_min 0.709

loop_
_space_group_symop_operation_xyz
'x, y, z'
'-x, y, -z+1/2'
'x+1/2, y+1/2, z'
'-x+1/2, y+1/2, -z+1/2'
'-x, -y, -z'
'x, -y, z-1/2'
'-x+1/2, -y+1/2, -z'
'x+1/2, -y+1/2, z-1/2'

loop_
_atom_site_label
_atom_site_type_symbol
_atom_site_fract_x
_atom_site_fract_y
_atom_site_fract_z
_atom_site_U_iso_or_equiv
_atom_site_adp_type
_atom_site_occupancy
_atom_site_site_symmetry_order
_atom_site_calc_flag
_atom_site_refinement_flags_posn
_atom_site_refinement_flags_adp
_atom_site_refinement_flags_occupancy
_atom_site_disorder_assembly
_atom_site_disorder_group
O3 O 0.24729(2) 0.33424(9) 0.70793(6) 0.02143(18) Uani 1 1 d . . . . .
O1 O 0.29542(2) 0.19406(9) 0.52727(6) 0.02010(18) Uani 1 1 d . . . . .
O2 O 0.24369(3) 0.10408(9) 0.65016(6) 0.0265(2) Uani 1 1 d . . . . .
N1 N 0.36838(3) 0.29526(10) 0.72401(7) 0.0185(2) Uani 1 1 d . . . . .
C12 C 0.34496(3) 0.61989(12) 0.53912(7) 0.0150(2) Uani 1 1 d . . . . .
C17 C 0.38244(3) 0.68601(12) 0.57870(8) 0.0169(2) Uani 1 1 d . . . . .
H17 H 0.404997 0.629292 0.606934 0.020 Uiso 1 1 calc R U . . .
C21 C 0.28993(3) 0.27337(12) 0.59313(8) 0.0161(2) Uani 1 1 d . . . . .
C10 C 0.40182(3) 0.36125(12) 0.48647(8) 0.0159(2) Uani 1 1 d . . . . .
H10 H 0.392313 0.410539 0.427557 0.019 Uiso 1 1 calc R U . . .
C9 C 0.37846(3) 0.36922(11) 0.56044(8) 0.0151(2) Uani 1 1 d . . . . .
C8 C 0.39215(3) 0.29547(12) 0.65023(8) 0.0167(2) Uani 1 1 d . . . . .
C18 C 0.31157(3) 0.41748(11) 0.61670(8) 0.0151(2) Uani 1 1 d . . . . .
H18 H 0.290609 0.493294 0.615207 0.018 Uiso 1 1 calc R U . . .
C11 C 0.33853(3) 0.45595(11) 0.54077(7) 0.0147(2) Uani 1 1 d . . . . .
H11 H 0.323142 0.427529 0.475388 0.018 Uiso 1 1 calc R U . . .
C22 C 0.25741(3) 0.22513(12) 0.65429(8) 0.0184(2) Uani 1 1 d . . . . .
C13 C 0.31161(3) 0.70806(12) 0.49673(8) 0.0184(2) Uani 1 1 d . . . . .
H13 H 0.286386 0.665631 0.469369 0.022 Uiso 1 1 calc R U . . .
C19 C 0.33872(3) 0.41304(12) 0.72054(8) 0.0169(2) Uani 1 1 d . . . . .
H19A H 0.353145 0.504615 0.734967 0.020 Uiso 1 1 calc R U . . .
H19B H 0.321678 0.397249 0.769533 0.020 Uiso 1 1 calc R U . . .
C5 C 0.43860(3) 0.28349(12) 0.49603(8) 0.0178(2) Uani 1 1 d . . . . .
C16 C 0.38653(3) 0.83659(12) 0.57647(8) 0.0196(2) Uani 1 1 d . . . . .
H16 H 0.411790 0.879356 0.603101 0.024 Uiso 1 1 calc R U . . .
C14 C 0.31570(4) 0.85798(13) 0.49500(9) 0.0214(2) Uani 1 1 d . . . . .
H14 H 0.293228 0.915227 0.467013 0.026 Uiso 1 1 calc R U . . .
C15 C 0.35337(4) 0.92277(12) 0.53505(8) 0.0209(2) Uani 1 1 d . . . . .
H15 H 0.356196 1.023164 0.533938 0.025 Uiso 1 1 calc R U . . .
C6 C 0.45161(4) 0.21204(13) 0.58600(9) 0.0225(2) Uani 1 1 d . . . . .
H6 H 0.476029 0.158782 0.595595 0.027 Uiso 1 1 calc R U . . .
C7 C 0.42943(4) 0.21775(13) 0.66136(9) 0.0220(2) Uani 1 1 d . . . . .
H7 H 0.439368 0.169331 0.720404 0.026 Uiso 1 1 calc R U . . .
C1 C 0.46246(3) 0.26790(13) 0.41157(8) 0.0197(2) Uani 1 1 d . . . . .
C20 C 0.38713(4) 0.24365(13) 0.82212(8) 0.0226(2) Uani 1 1 d . . . . .
H20A H 0.394860 0.143642 0.818383 0.034 Uiso 1 1 calc R U . . .
H20B H 0.367660 0.252723 0.865251 0.034 Uiso 1 1 calc R U . . .
H20C H 0.411262 0.300502 0.847529 0.034 Uiso 1 1 calc R U . . .
C23 C 0.21557(4) 0.30518(14) 0.76633(9) 0.0250(3) Uani 1 1 d . . . . .
H23A H 0.221858 0.358852 0.827967 0.030 Uiso 1 1 calc R U . . .
H23B H 0.215462 0.202559 0.782017 0.030 Uiso 1 1 calc R U . . .
C2 C 0.50907(4) 0.28602(15) 0.44939(9) 0.0278(3) Uani 1 1 d . . . . .
H2A H 0.514509 0.380769 0.477952 0.042 Uiso 1 1 calc R U . . .
H2B H 0.523285 0.275094 0.395322 0.042 Uiso 1 1 calc R U . . .
H2C H 0.518607 0.213544 0.498588 0.042 Uiso 1 1 calc R U . . .
C3 C 0.44910(4) 0.38022(16) 0.33012(9) 0.0292(3) Uani 1 1 d . . . . .
H3A H 0.420404 0.366530 0.301487 0.044 Uiso 1 1 calc R U . . .
H3B H 0.465359 0.368734 0.279954 0.044 Uiso 1 1 calc R U . . .
H3C H 0.453136 0.476009 0.357742 0.044 Uiso 1 1 calc R U . . .
C24 C 0.17404(4) 0.34874(18) 0.71026(10) 0.0351(3) Uani 1 1 d . . . . .
H24A H 0.167644 0.294194 0.649870 0.053 Uiso 1 1 calc R U . . .
H24B H 0.174140 0.450472 0.695234 0.053 Uiso 1 1 calc R U . . .
H24C H 0.153592 0.329595 0.749551 0.053 Uiso 1 1 calc R U . . .
C4 C 0.45425(4) 0.11587(15) 0.36663(11) 0.0338(3) Uani 1 1 d . . . . .
H4A H 0.462688 0.044083 0.416993 0.051 Uiso 1 1 calc R U . . .
H4B H 0.469657 0.103254 0.314883 0.051 Uiso 1 1 calc R U . . .
H4C H 0.425273 0.105122 0.339881 0.051 Uiso 1 1 calc R U . . .

loop_
_atom_site_aniso_label
_atom_site_aniso_U_11
_atom_site_aniso_U_22
_atom_site_aniso_U_33
_atom_site_aniso_U_23
_atom_site_aniso_U_13
_atom_site_aniso_U_12
O3 0.0209(4) 0.0236(4) 0.0225(4) -0.0011(3) 0.0109(3) -0.0051(3)
O1 0.0192(4) 0.0182(4) 0.0226(4) -0.0036(3) 0.0032(3) 0.0026(3)
O2 0.0284(4) 0.0198(4) 0.0309(5) 0.0039(3) 0.0049(4) -0.0059(3)
N1 0.0192(5) 0.0218(5) 0.0152(4) 0.0028(4) 0.0050(4) 0.0029(4)
C12 0.0166(5) 0.0174(5) 0.0125(5) -0.0004(4) 0.0069(4) 0.0011(4)
C17 0.0156(5) 0.0202(5) 0.0154(5) 0.0004(4) 0.0041(4) 0.0024(4)
C21 0.0134(5) 0.0164(5) 0.0178(5) 0.0018(4) 0.0011(4) 0.0028(4)
C10 0.0158(5) 0.0166(5) 0.0153(5) -0.0002(4) 0.0028(4) 0.0001(4)
C9 0.0142(5) 0.0145(5) 0.0166(5) -0.0016(4) 0.0029(4) -0.0004(4)
C8 0.0170(5) 0.0167(5) 0.0168(5) -0.0007(4) 0.0040(4) -0.0004(4)
C18 0.0136(5) 0.0153(5) 0.0173(5) -0.0008(4) 0.0049(4) 0.0010(4)
C11 0.0136(5) 0.0165(5) 0.0144(5) -0.0011(4) 0.0035(4) 0.0005(4)
C22 0.0165(5) 0.0193(5) 0.0184(5) 0.0026(4) 0.0008(4) -0.0013(4)
C13 0.0153(5) 0.0211(6) 0.0194(5) 0.0008(4) 0.0047(4) 0.0007(4)
C19 0.0162(5) 0.0191(5) 0.0164(5) -0.0019(4) 0.0054(4) -0.0015(4)
C5 0.0164(5) 0.0187(5) 0.0190(5) -0.0024(4) 0.0051(4) 0.0001(4)
C16 0.0196(5) 0.0201(6) 0.0201(5) -0.0035(4) 0.0062(4) -0.0032(4)
C14 0.0207(6) 0.0204(6) 0.0243(6) 0.0034(4) 0.0075(4) 0.0070(4)
C15 0.0264(6) 0.0159(5) 0.0230(5) -0.0007(4) 0.0109(5) 0.0013(4)
C6 0.0175(5) 0.0247(6) 0.0252(6) 0.0024(5) 0.0042(4) 0.0083(4)
C7 0.0213(6) 0.0242(6) 0.0201(5) 0.0053(4) 0.0031(4) 0.0061(5)
C1 0.0161(5) 0.0235(6) 0.0203(5) -0.0030(4) 0.0058(4) 0.0026(4)
C20 0.0246(6) 0.0263(6) 0.0173(5) 0.0047(4) 0.0053(4) 0.0022(5)
C23 0.0239(6) 0.0320(6) 0.0219(6) 0.0014(5) 0.0118(5) -0.0074(5)
C2 0.0176(6) 0.0403(7) 0.0266(6) 0.0001(5) 0.0071(5) 0.0014(5)
C3 0.0263(6) 0.0437(8) 0.0206(6) 0.0037(5) 0.0115(5) 0.0099(5)
C24 0.0234(6) 0.0572(9) 0.0272(6) 0.0001(6) 0.0115(5) -0.0026(6)
C4 0.0330(7) 0.0323(7) 0.0400(7) -0.0150(6) 0.0163(6) -0.0020(6)

loop_
_atom_type_symbol
_atom_type_description
_atom_type_scat_dispersion_real
_atom_type_scat_dispersion_imag
_atom_type_scat_source
C C 0.0181 0.0091 'International Tables Vol C Tables 4.2.6.8 and 6.1.1.4'
H H 0.0000 0.0000 'International Tables Vol C Tables 4.2.6.8 and 6.1.1.4'
N N 0.0311 0.0180 'International Tables Vol C Tables 4.2.6.8 and 6.1.1.4'
O O 0.0492 0.0322 'International Tables Vol C Tables 4.2.6.8 and 6.1.1.4'

loop_
_geom_angle_atom_site_label_1
_geom_angle_atom_site_label_2
_geom_angle_atom_site_label_3
_geom_angle
_geom_angle_site_symmetry_1
_geom_angle_site_symmetry_3
_geom_angle_publ_flag
C22 O3 C23 116.85(9) . . ?
C8 N1 C19 116.29(9) . . ?
C8 N1 C20 118.67(9) . . ?
C20 N1 C19 115.85(9) . . ?
C17 C12 C11 122.90(10) . . ?
C17 C12 C13 118.39(10) . . ?
C13 C12 C11 118.70(9) . . ?
C12 C17 H17 119.7 . . ?
C12 C17 C16 120.62(10) . . ?
C16 C17 H17 119.7 . . ?
O1 C21 C18 124.03(10) . . ?
O1 C21 C22 117.15(10) . . ?
C18 C21 C22 118.79(9) . . ?
C9 C10 H10 118.2 . . ?
C5 C10 H10 118.2 . . ?
C5 C10 C9 123.56(10) . . ?
C10 C9 C8 119.33(9) . . ?
C10 C9 C11 118.70(9) . . ?
C8 C9 C11 121.97(9) . . ?
N1 C8 C9 120.72(9) . . ?
N1 C8 C7 121.45(10) . . ?
C7 C8 C9 117.78(10) . . ?
C21 C18 H18 108.6 . . ?
C21 C18 C11 111.50(8) . . ?
C21 C18 C19 110.02(9) . . ?
C11 C18 H18 108.6 . . ?
C19 C18 H18 108.6 . . ?
C19 C18 C11 109.33(8) . . ?
C12 C11 C18 109.75(8) . . ?
C12 C11 H11 107.4 . . ?
C9 C11 C12 113.91(9) . . ?
C9 C11 C18 110.65(8) . . ?
C9 C11 H11 107.4 . . ?
C18 C11 H11 107.4 . . ?
O3 C22 C21 111.14(9) . . ?
O2 C22 O3 126.59(10) . . ?
O2 C22 C21 122.27(10) . . ?
C12 C13 H13 119.6 . . ?
C14 C13 C12 120.88(10) . . ?
C14 C13 H13 119.6 . . ?
N1 C19 C18 108.48(8) . . ?
N1 C19 H19A 110.0 . . ?
N1 C19 H19B 110.0 . . ?
C18 C19 H19A 110.0 . . ?
C18 C19 H19B 110.0 . . ?
H19A C19 H19B 108.4 . . ?
C10 C5 C6 115.98(10) . . ?
C10 C5 C1 122.85(10) . . ?
C6 C5 C1 121.06(10) . . ?
C17 C16 H16 119.7 . . ?
C15 C16 C17 120.58(10) . . ?
C15 C16 H16 119.7 . . ?
C13 C14 H14 119.9 . . ?
C13 C14 C15 120.13(10) . . ?
C15 C14 H14 119.9 . . ?
C16 C15 C14 119.40(11) . . ?
C16 C15 H15 120.3 . . ?
C14 C15 H15 120.3 . . ?
C5 C6 H6 118.9 . . ?
C7 C6 C5 122.24(10) . . ?
C7 C6 H6 118.9 . . ?
C8 C7 H7 119.4 . . ?
C6 C7 C8 121.12(10) . . ?
C6 C7 H7 119.4 . . ?
C5 C1 C4 108.41(9) . . ?
C2 C1 C5 111.12(9) . . ?
C2 C1 C4 108.85(10) . . ?
C3 C1 C5 112.18(9) . . ?
C3 C1 C2 107.63(10) . . ?
C3 C1 C4 108.59(10) . . ?
N1 C20 H20A 109.5 . . ?
N1 C20 H20B 109.5 . . ?
N1 C20 H20C 109.5 . . ?
H20A C20 H20B 109.5 . . ?
H20A C20 H20C 109.5 . . ?
H20B C20 H20C 109.5 . . ?
O3 C23 H23A 109.6 . . ?
O3 C23 H23B 109.6 . . ?
O3 C23 C24 110.39(10) . . ?
H23A C23 H23B 108.1 . . ?
C24 C23 H23A 109.6 . . ?
C24 C23 H23B 109.6 . . ?
C1 C2 H2A 109.5 . . ?
C1 C2 H2B 109.5 . . ?
C1 C2 H2C 109.5 . . ?
H2A C2 H2B 109.5 . . ?
H2A C2 H2C 109.5 . . ?
H2B C2 H2C 109.5 . . ?
C1 C3 H3A 109.5 . . ?
C1 C3 H3B 109.5 . . ?
C1 C3 H3C 109.5 . . ?
H3A C3 H3B 109.5 . . ?
H3A C3 H3C 109.5 . . ?
H3B C3 H3C 109.5 . . ?
C23 C24 H24A 109.5 . . ?
C23 C24 H24B 109.5 . . ?
C23 C24 H24C 109.5 . . ?
H24A C24 H24B 109.5 . . ?
H24A C24 H24C 109.5 . . ?
H24B C24 H24C 109.5 . . ?
C1 C4 H4A 109.5 . . ?
C1 C4 H4B 109.5 . . ?
C1 C4 H4C 109.5 . . ?
H4A C4 H4B 109.5 . . ?
H4A C4 H4C 109.5 . . ?
H4B C4 H4C 109.5 . . ?

loop_
_geom_bond_atom_site_label_1
_geom_bond_atom_site_label_2
_geom_bond_distance
_geom_bond_site_symmetry_2
_geom_bond_publ_flag
O3 C22 1.3283(14) . ?
O3 C23 1.4636(13) . ?
O1 C21 1.2063(13) . ?
O2 C22 1.2007(14) . ?
N1 C8 1.3999(14) . ?
N1 C19 1.4554(14) . ?
N1 C20 1.4532(14) . ?
C12 C17 1.3905(15) . ?
C12 C11 1.5259(15) . ?
C12 C13 1.4001(15) . ?
C17 H17 0.9300 . ?
C17 C16 1.3946(16) . ?
C21 C18 1.5124(15) . ?
C21 C22 1.5526(15) . ?
C10 H10 0.9300 . ?
C10 C9 1.3943(15) . ?
C10 C5 1.3926(15) . ?
C9 C8 1.4071(15) . ?
C9 C11 1.5187(14) . ?
C8 C7 1.4051(16) . ?
C18 H18 0.9800 . ?
C18 C11 1.5410(14) . ?
C18 C19 1.5339(14) . ?
C11 H11 0.9800 . ?
C13 H13 0.9300 . ?
C13 C14 1.3884(16) . ?
C19 H19A 0.9700 . ?
C19 H19B 0.9700 . ?
C5 C6 1.3959(16) . ?
C5 C1 1.5338(15) . ?
C16 H16 0.9300 . ?
C16 C15 1.3816(16) . ?
C14 H14 0.9300 . ?
C14 C15 1.3916(17) . ?
C15 H15 0.9300 . ?
C6 H6 0.9300 . ?
C6 C7 1.3832(16) . ?
C7 H7 0.9300 . ?
C1 C2 1.5330(16) . ?
C1 C3 1.5274(17) . ?
C1 C4 1.5341(17) . ?
C20 H20A 0.9600 . ?
C20 H20B 0.9600 . ?
C20 H20C 0.9600 . ?
C23 H23A 0.9700 . ?
C23 H23B 0.9700 . ?
C23 C24 1.4905(18) . ?
C2 H2A 0.9600 . ?
C2 H2B 0.9600 . ?
C2 H2C 0.9600 . ?
C3 H3A 0.9600 . ?
C3 H3B 0.9600 . ?
C3 H3C 0.9600 . ?
C24 H24A 0.9600 . ?
C24 H24B 0.9600 . ?
C24 H24C 0.9600 . ?
C4 H4A 0.9600 . ?
C4 H4B 0.9600 . ?
C4 H4C 0.9600 . ?

loop_
_geom_torsion_atom_site_label_1
_geom_torsion_atom_site_label_2
_geom_torsion_atom_site_label_3
_geom_torsion_atom_site_label_4
_geom_torsion
_geom_torsion_site_symmetry_1
_geom_torsion_site_symmetry_2
_geom_torsion_site_symmetry_3
_geom_torsion_site_symmetry_4
_geom_torsion_publ_flag
O1 C21 C18 C11 4.87(14) . . . . ?
O1 C21 C18 C19 -116.61(11) . . . . ?
O1 C21 C22 O3 -165.52(9) . . . . ?
O1 C21 C22 O2 13.58(16) . . . . ?
N1 C8 C7 C6 176.45(11) . . . . ?
C12 C17 C16 C15 0.13(16) . . . . ?
C12 C13 C14 C15 0.46(17) . . . . ?
C17 C12 C11 C9 -17.24(14) . . . . ?
C17 C12 C11 C18 107.44(11) . . . . ?
C17 C12 C13 C14 -0.57(16) . . . . ?
C17 C16 C15 C14 -0.25(16) . . . . ?
C21 C18 C11 C12 156.48(9) . . . . ?
C21 C18 C11 C9 -76.97(10) . . . . ?
C21 C18 C19 N1 58.18(11) . . . . ?
C10 C9 C8 N1 -176.76(10) . . . . ?
C10 C9 C8 C7 0.71(16) . . . . ?
C10 C9 C11 C12 -71.72(12) . . . . ?
C10 C9 C11 C18 164.08(9) . . . . ?
C10 C5 C6 C7 0.01(17) . . . . ?
C10 C5 C1 C2 137.50(11) . . . . ?
C10 C5 C1 C3 16.97(15) . . . . ?
C10 C5 C1 C4 -102.92(13) . . . . ?
C9 C10 C5 C6 -0.30(16) . . . . ?
C9 C10 C5 C1 176.00(10) . . . . ?
C9 C8 C7 C6 -1.00(17) . . . . ?
C8 N1 C19 C18 53.07(12) . . . . ?
C8 C9 C11 C12 109.18(11) . . . . ?
C8 C9 C11 C18 -15.03(14) . . . . ?
C18 C21 C22 O3 12.41(13) . . . . ?
C18 C21 C22 O2 -168.49(10) . . . . ?
C11 C12 C17 C16 -179.13(10) . . . . ?
C11 C12 C13 C14 178.86(10) . . . . ?
C11 C9 C8 N1 2.34(16) . . . . ?
C11 C9 C8 C7 179.81(10) . . . . ?
C11 C18 C19 N1 -64.58(11) . . . . ?
C22 O3 C23 C24 -94.29(13) . . . . ?
C22 C21 C18 C11 -172.91(9) . . . . ?
C22 C21 C18 C19 65.62(11) . . . . ?
C13 C12 C17 C16 0.28(15) . . . . ?
C13 C12 C11 C9 163.36(9) . . . . ?
C13 C12 C11 C18 -71.96(12) . . . . ?
C13 C14 C15 C16 -0.04(17) . . . . ?
C19 N1 C8 C9 -22.21(15) . . . . ?
C19 N1 C8 C7 160.41(10) . . . . ?
C19 C18 C11 C12 -81.64(10) . . . . ?
C19 C18 C11 C9 44.90(11) . . . . ?
C5 C10 C9 C8 -0.07(16) . . . . ?
C5 C10 C9 C11 -179.20(10) . . . . ?
C5 C6 C7 C8 0.65(19) . . . . ?
C6 C5 C1 C2 -46.39(15) . . . . ?
C6 C5 C1 C3 -166.92(11) . . . . ?
C6 C5 C1 C4 73.19(14) . . . . ?
C1 C5 C6 C7 -176.36(11) . . . . ?
C20 N1 C8 C9 -167.73(10) . . . . ?
C20 N1 C8 C7 14.89(16) . . . . ?
C20 N1 C19 C18 -160.43(9) . . . . ?
C23 O3 C22 O2 -1.43(16) . . . . ?
C23 O3 C22 C21 177.63(9) . . . . ?
